data_7101137
loop_
_publ_author_name
'Robert Mulvey'
'Nicholas D.R. Barnett'
'William Clegg'
'Alan R. Kennedy'
'Susan Weatherstone'

_publ_section_title
;
Crystallographic characterisation of binary alkali
metal alkoxide magnesium bis(alkyl) mixtures:    differential binding of
Na+ and K+ to a common dinuclear diorganomagnesiate
;
_journal_issue 3
_journal_name_full 'Chemical Communications'
_journal_paper_doi 10.1039/b413191f
_journal_year 2005
_chemical_formula_sum 'C36 H86 K2 Mg2 N4 O2'
_chemical_formula_weight 733.91
_chemical_name_systematic
;
?
;
_space_group_IT_number 14
_symmetry_cell_setting monoclinic
_symmetry_space_group_name_Hall '-P 2yn'
_symmetry_space_group_name_H-M 'P 1 21/n 1'
_atom_sites_solution_hydrogens geom
_atom_sites_solution_primary direct
_atom_sites_solution_secondary difmap
_audit_creation_method SHELXL-97
_cell_angle_alpha 90.00
_cell_angle_beta 103.391(4)
_cell_angle_gamma 90.00
_cell_formula_units_Z 2
_cell_length_a 11.4984(6)
_cell_length_b 14.7210(11)
_cell_length_c 14.4940(10)
_cell_measurement_reflns_used 4224
_cell_measurement_temperature 123(2)
_cell_measurement_theta_max 25.03
_cell_measurement_theta_min 2.91
_cell_volume 2386.7(3)
_computing_data_collection 'Denzo & Collect'
_computing_structure_refinement 'SHELXL-97 (Sheldrick, 1997)'
_diffrn_ambient_temperature 123(2)
_diffrn_measured_fraction_theta_full 0.990
_diffrn_measured_fraction_theta_max 0.990
_diffrn_measurement_device_type 'Nonius Kappa CCD'
_diffrn_measurement_method 'phi and omega scans'
_diffrn_radiation_monochromator graphite
_diffrn_radiation_source 'fine-focus sealed tube'
_diffrn_radiation_type MoK\a
_diffrn_radiation_wavelength 0.71073
_diffrn_reflns_av_R_equivalents 0.088
_diffrn_reflns_av_sigmaI/netI 0.1023
_diffrn_reflns_limit_h_max 13
_diffrn_reflns_limit_h_min -13
_diffrn_reflns_limit_k_max 17
_diffrn_reflns_limit_k_min -17
_diffrn_reflns_limit_l_max 17
_diffrn_reflns_limit_l_min -17
_diffrn_reflns_number 22825
_diffrn_reflns_theta_full 24.98
_diffrn_reflns_theta_max 24.98
_diffrn_reflns_theta_min 3.12
_diffrn_standards_number 0
_exptl_absorpt_coefficient_mu 0.255
_exptl_absorpt_correction_type none
_exptl_crystal_colour colourless
_exptl_crystal_density_diffrn 1.021
_exptl_crystal_density_method 'not measured'
_exptl_crystal_description needle
_exptl_crystal_F_000 816
_exptl_crystal_size_max 0.50
_exptl_crystal_size_mid 0.12
_exptl_crystal_size_min 0.08
_refine_diff_density_max 0.598
_refine_diff_density_min -0.463
_refine_diff_density_rms 0.057
_refine_ls_extinction_method none
_refine_ls_goodness_of_fit_ref 1.022
_refine_ls_hydrogen_treatment mixed
_refine_ls_matrix_type full
_refine_ls_number_parameters 221
_refine_ls_number_reflns 4156
_refine_ls_number_restraints 0
_refine_ls_restrained_S_all 1.022
_refine_ls_R_factor_all 0.1612
_refine_ls_R_factor_gt 0.0762
_refine_ls_shift/su_max 0.002
_refine_ls_shift/su_mean 0.000
_refine_ls_structure_factor_coef Fsqd
_refine_ls_weighting_details 'calc w=1/[\s^2^(Fo^2^)+(0.0700P)^2^+3.2000P] where P=(Fo^2^+2Fc^2^)/3'
_refine_ls_weighting_scheme calc
_refine_ls_wR_factor_gt 0.1597
_refine_ls_wR_factor_ref 0.1964
_reflns_number_gt 2212
_reflns_number_total 4156
_reflns_threshold_expression I>2sigma(I)
_cod_data_source_file b413191f.txt
_cod_depositor_comments
;
The following automatic conversions were performed:
'_symmetry_cell_setting' value 'MONOCLINIC' changed to 'monoclinic'
according to '/home/saulius/struct/CIF-dictionaries/cif_core.dic'
dictionary named 'cif_core.dic' version 2.4.1 from 2010-06-29.

Automatic conversion script
Id: cif_fix_enum 1527 2010-12-29 10:47:43Z saulius 
;
_cod_original_sg_symbol_H-M P21/n
_cod_database_code 7101137

loop_
_symmetry_equiv_pos_as_xyz
'x, y, z'
'-x+1/2, y+1/2, -z+1/2'
'-x, -y, -z'
'x-1/2, -y-1/2, z-1/2'

loop_
_atom_site_label
_atom_site_type_symbol
_atom_site_fract_x
_atom_site_fract_y
_atom_site_fract_z
_atom_site_U_iso_or_equiv
_atom_site_adp_type
_atom_site_occupancy
_atom_site_symmetry_multiplicity
_atom_site_calc_flag
_atom_site_refinement_flags
_atom_site_disorder_assembly
_atom_site_disorder_group
K1 K 0.89826(10) 0.63267(7) 0.10653(7) 0.0535(4) Uani 1 1 d . . .
Mg1 Mg 1.03169(13) 0.43785(10) 0.08909(9) 0.0395(4) Uani 1 1 d . . .
O1 O 0.8927(2) 0.4699(2) -0.01839(19) 0.0511(9) Uani 1 1 d . . .
N1 N 0.6937(3) 0.6858(3) 0.1706(3) 0.0587(11) Uani 1 1 d . . .
N2 N 0.9267(4) 0.7927(3) 0.2183(3) 0.0648(12) Uani 1 1 d . . .
C1 C 0.6104(5) 0.7150(5) 0.0847(4) 0.0841(19) Uani 1 1 d . . .
H1A H 0.5354 0.7342 0.0999 0.126 Uiso 1 1 calc R . .
H1B H 0.5947 0.6646 0.0394 0.126 Uiso 1 1 calc R . .
H1C H 0.6448 0.7661 0.0567 0.126 Uiso 1 1 calc R . .
C2 C 0.6418(6) 0.6100(5) 0.2141(5) 0.104(2) Uani 1 1 d . . .
H2A H 0.6992 0.5898 0.2714 0.155 Uiso 1 1 calc R . .
H2B H 0.6236 0.5595 0.1690 0.155 Uiso 1 1 calc R . .
H2C H 0.5682 0.6303 0.2309 0.155 Uiso 1 1 calc R . .
C3 C 0.7219(5) 0.7608(4) 0.2389(4) 0.0673(16) Uani 1 1 d . . .
H3A H 0.7555 0.7350 0.3026 0.081 Uiso 1 1 calc R . .
H3B H 0.6465 0.7922 0.2414 0.081 Uiso 1 1 calc R . .
C4 C 0.8066(5) 0.8286(4) 0.2179(4) 0.0688(16) Uani 1 1 d . . .
H4A H 0.8151 0.8781 0.2652 0.083 Uiso 1 1 calc R . .
H4B H 0.7723 0.8553 0.1548 0.083 Uiso 1 1 calc R . .
C5 C 0.9949(6) 0.8637(5) 0.1843(4) 0.100(2) Uani 1 1 d . . .
H5A H 1.0064 0.9151 0.2284 0.150 Uiso 1 1 calc R . .
H5B H 0.9512 0.8841 0.1214 0.150 Uiso 1 1 calc R . .
H5C H 1.0730 0.8396 0.1801 0.150 Uiso 1 1 calc R . .
C6 C 0.9897(5) 0.7638(5) 0.3117(4) 0.090(2) Uani 1 1 d . . .
H6A H 0.9930 0.8140 0.3566 0.135 Uiso 1 1 calc R . .
H6B H 1.0712 0.7455 0.3100 0.135 Uiso 1 1 calc R . .
H6C H 0.9478 0.7122 0.3318 0.135 Uiso 1 1 calc R . .
C7 C 0.7800(4) 0.4271(4) -0.0498(3) 0.0574(14) Uani 1 1 d . . .
C8 C 0.7375(5) 0.3934(5) 0.0355(4) 0.098(2) Uani 1 1 d . . .
H8A H 0.7956 0.3501 0.0712 0.147 Uiso 1 1 calc R . .
H8B H 0.6598 0.3634 0.0143 0.147 Uiso 1 1 calc R . .
H8C H 0.7295 0.4449 0.0764 0.147 Uiso 1 1 calc R . .
C9 C 0.7898(5) 0.3473(4) -0.1140(4) 0.084(2) Uani 1 1 d . . .
H9A H 0.8217 0.3684 -0.1674 0.126 Uiso 1 1 calc R . .
H9B H 0.7105 0.3206 -0.1381 0.126 Uiso 1 1 calc R . .
H9C H 0.8435 0.3015 -0.0780 0.126 Uiso 1 1 calc R . .
C10 C 0.6917(5) 0.4949(5) -0.1058(4) 0.090(2) Uani 1 1 d . . .
H10A H 0.6823 0.5459 -0.0647 0.136 Uiso 1 1 calc R . .
H10B H 0.6142 0.4652 -0.1292 0.136 Uiso 1 1 calc R . .
H10C H 0.7216 0.5174 -0.1596 0.136 Uiso 1 1 calc R . .
C11 C 1.0129(5) 0.4809(4) 0.2301(3) 0.0430(12) Uani 1 1 d . . .
C12 C 1.0892(4) 0.4248(3) 0.3104(3) 0.0495(12) Uani 1 1 d . . .
H12A H 1.0675 0.3600 0.2988 0.059 Uiso 1 1 calc R . .
H12B H 1.1740 0.4313 0.3076 0.059 Uiso 1 1 calc R . .
C13 C 1.0784(5) 0.4490(4) 0.4106(3) 0.0648(15) Uani 1 1 d . . .
H13A H 0.9951 0.4379 0.4152 0.078 Uiso 1 1 calc R . .
H13B H 1.0947 0.5147 0.4211 0.078 Uiso 1 1 calc R . .
C14 C 1.1625(6) 0.3960(5) 0.4896(4) 0.0879(19) Uani 1 1 d . . .
H14A H 1.1480 0.3307 0.4796 0.132 Uiso 1 1 calc R . .
H14B H 1.1477 0.4135 0.5511 0.132 Uiso 1 1 calc R . .
H14C H 1.2456 0.4097 0.4886 0.132 Uiso 1 1 calc R . .
C15A C 1.0575(11) 0.2873(9) 0.0723(8) 0.063(3) Uiso 0.50 1 d P . 1
H15A H 1.0005 0.2547 0.1023 0.075 Uiso 0.50 1 calc PR . 1
H15B H 1.0360 0.2727 0.0038 0.075 Uiso 0.50 1 calc PR . 1
C16A C 1.1703(11) 0.2540(10) 0.1098(9) 0.082(4) Uiso 0.50 1 d P . 1
H16A H 1.2006 0.2764 0.1753 0.098 Uiso 0.50 1 calc PR . 1
H16B H 1.2262 0.2732 0.0709 0.098 Uiso 0.50 1 calc PR . 1
C17A C 1.1569(15) 0.1377(11) 0.1090(11) 0.092(5) Uiso 0.50 1 d P A 1
H17A H 1.1905 0.1230 0.0537 0.110 Uiso 0.50 1 calc PR A 1
H17B H 1.2219 0.1223 0.1645 0.110 Uiso 0.50 1 calc PR A 1
C15B C 1.1411(12) 0.3167(7) 0.0942(7) 0.060(3) Uani 0.50 1 d P . 2
C16B C 1.0682(12) 0.2202(10) 0.0937(9) 0.083(4) Uiso 0.50 1 d P A 2
C17B C 1.1985(15) 0.1414(12) 0.0863(12) 0.103(5) Uiso 0.50 1 d P A 2
C18A C 1.0908(9) 0.0715(7) 0.1082(7) 0.179(4) Uiso 1 1 d . . .
H18A H 1.1461 0.0218 0.1038 0.269 Uiso 1 1 d R A .
H18B H 1.0259 0.0724 0.0508 0.269 Uiso 1 1 d R . .
H18C H 1.0574 0.0623 0.1638 0.269 Uiso 1 1 d R . .
H11A H 0.936(4) 0.475(3) 0.238(3) 0.032(11) Uiso 1 1 d . . .
H11B H 1.035(3) 0.541(3) 0.248(3) 0.032(11) Uiso 1 1 d . . .

loop_
_atom_site_aniso_label
_atom_site_aniso_U_11
_atom_site_aniso_U_22
_atom_site_aniso_U_33
_atom_site_aniso_U_23
_atom_site_aniso_U_13
_atom_site_aniso_U_12
K1 0.0697(8) 0.0509(7) 0.0387(6) -0.0086(5) 0.0103(5) 0.0127(6)
Mg1 0.0516(9) 0.0388(9) 0.0282(8) 0.0050(6) 0.0096(6) 0.0043(7)
O1 0.0428(18) 0.077(2) 0.0288(16) 0.0091(16) -0.0015(13) -0.0234(17)
N1 0.050(2) 0.069(3) 0.052(3) -0.023(2) 0.002(2) -0.005(2)
N2 0.065(3) 0.077(3) 0.057(3) -0.028(2) 0.024(2) -0.018(3)
C1 0.066(4) 0.119(5) 0.060(4) -0.029(4) -0.001(3) 0.014(4)
C2 0.102(5) 0.112(6) 0.100(5) -0.021(4) 0.031(4) -0.044(4)
C3 0.058(3) 0.088(4) 0.055(3) -0.024(3) 0.012(3) -0.001(3)
C4 0.085(4) 0.064(4) 0.060(3) -0.020(3) 0.023(3) 0.002(3)
C5 0.121(5) 0.108(6) 0.082(4) -0.042(4) 0.049(4) -0.057(5)
C6 0.078(4) 0.101(5) 0.082(5) -0.021(4) 0.002(4) -0.006(4)
C7 0.052(3) 0.089(4) 0.031(3) -0.006(3) 0.007(2) -0.028(3)
C8 0.100(5) 0.150(6) 0.051(3) -0.016(4) 0.030(3) -0.078(5)
C9 0.066(4) 0.122(6) 0.065(4) -0.028(4) 0.016(3) -0.037(4)
C10 0.045(3) 0.127(6) 0.088(4) -0.003(4) -0.009(3) -0.017(4)
C11 0.053(3) 0.044(3) 0.032(3) 0.000(2) 0.010(2) -0.008(3)
C12 0.057(3) 0.061(3) 0.030(2) 0.006(2) 0.008(2) -0.005(3)
C13 0.091(4) 0.066(4) 0.032(3) 0.005(3) 0.004(3) -0.003(3)
C14 0.104(5) 0.106(5) 0.045(3) 0.020(3) 0.000(3) -0.002(4)
C15B 0.094(9) 0.036(6) 0.056(7) 0.017(5) 0.027(6) 0.027(7)

loop_
_atom_type_symbol
_atom_type_description
_atom_type_scat_dispersion_real
_atom_type_scat_dispersion_imag
_atom_type_scat_source
K K 0.2009 0.2494 'International Tables Vol C Tables 4.2.6.8 and 6.1.1.4'
Mg Mg 0.0486 0.0363 'International Tables Vol C Tables 4.2.6.8 and 6.1.1.4'
O O 0.0106 0.0060 'International Tables Vol C Tables 4.2.6.8 and 6.1.1.4'
N N 0.0061 0.0033 'International Tables Vol C Tables 4.2.6.8 and 6.1.1.4'
C C 0.0033 0.0016 'International Tables Vol C Tables 4.2.6.8 and 6.1.1.4'
H H 0.0000 0.0000 'International Tables Vol C Tables 4.2.6.8 and 6.1.1.4'

loop_
_geom_angle_atom_site_label_1
_geom_angle_atom_site_label_2
_geom_angle_atom_site_label_3
_geom_angle
_geom_angle_site_symmetry_1
_geom_angle_site_symmetry_3
N1 K1 N2 65.03(12) . .
N1 K1 C15B 107.8(3) . 3_765
N2 K1 C15B 109.0(2) . 3_765
N1 K1 C11 107.23(14) . .
N2 K1 C11 107.71(14) . .
C15B K1 C11 137.1(2) 3_765 .
N1 K1 O1 121.08(10) . .
N2 K1 O1 173.62(11) . .
C15B K1 O1 68.1(2) 3_765 .
C11 K1 O1 72.97(11) . .
N1 K1 C15A 119.7(2) . 3_765
N2 K1 C15A 98.5(3) . 3_765
C15B K1 C15A 20.1(3) 3_765 3_765
C11 K1 C15A 132.5(2) . 3_765
O1 K1 C15A 77.0(2) . 3_765
N1 K1 Mg1 139.25(9) . 3_765
N2 K1 Mg1 137.37(10) . 3_765
C15B K1 Mg1 40.4(2) 3_765 3_765
C11 K1 Mg1 96.83(9) . 3_765
O1 K1 Mg1 37.04(6) . 3_765
C15A K1 Mg1 41.7(2) 3_765 3_765
N1 K1 Mg1 134.71(10) . .
N2 K1 Mg1 140.74(11) . .
C15B K1 Mg1 96.5(2) 3_765 .
C11 K1 Mg1 40.67(9) . .
O1 K1 Mg1 36.97(6) . .
C15A K1 Mg1 95.8(2) 3_765 .
Mg1 K1 Mg1 56.43(4) 3_765 .
N1 K1 O1 168.03(10) . 3_765
N2 K1 O1 126.68(10) . 3_765
C15B K1 O1 72.2(2) 3_765 3_765
C11 K1 O1 68.41(10) . 3_765
O1 K1 O1 47.33(9) . 3_765
C15A K1 O1 64.2(2) 3_765 3_765
Mg1 K1 O1 35.37(5) 3_765 3_765
Mg1 K1 O1 35.43(6) . 3_765
N1 K1 C16A 97.5(2) . 3_765
N2 K1 C16A 95.1(2) . 3_765
C15B K1 C16A 14.9(3) 3_765 3_765
C11 K1 C16A 151.6(2) . 3_765
O1 K1 C16A 82.5(2) . 3_765
C15A K1 C16A 23.0(3) 3_765 3_765
Mg1 K1 C16A 54.8(2) 3_765 3_765
Mg1 K1 C16A 111.2(2) . 3_765
O1 K1 C16A 84.5(2) 3_765 3_765
N1 K1 H11A 90.9(8) . .
N2 K1 H11A 107.7(7) . .
C15B K1 H11A 143.1(7) 3_765 .
C11 K1 H11A 17.8(7) . .
O1 K1 H11A 75.0(7) . .
C15A K1 H11A 146.3(8) 3_765 .
Mg1 K1 H11A 106.0(7) 3_765 .
Mg1 K1 H11A 50.6(7) . .
O1 K1 H11A 83.1(7) 3_765 .
C16A K1 H11A 157.2(7) 3_765 .
N1 K1 H11B 106.0(7) . .
N2 K1 H11B 90.5(9) . .
C15B K1 H11B 145.7(8) 3_765 .
C11 K1 H11B 18.2(9) . .
O1 K1 H11B 89.4(9) . .
C15A K1 H11B 133.0(8) 3_765 .
Mg1 K1 H11B 106.8(8) 3_765 .
Mg1 K1 H11B 54.1(9) . .
O1 K1 H11B 73.5(8) 3_765 .
C16A K1 H11B 156.0(8) 3_765 .
H11A K1 H11B 29.9(10) . .
O1 Mg1 O1 78.87(13) . 3_765
O1 Mg1 C15B 124.6(3) . .
O1 Mg1 C15B 104.8(3) 3_765 .
O1 Mg1 C11 114.90(17) . .
O1 Mg1 C11 115.18(18) 3_765 .
C15B Mg1 C11 112.7(3) . .
O1 Mg1 C15A 104.3(3) . .
O1 Mg1 C15A 121.6(3) 3_765 .
C15B Mg1 C15A 27.0(3) . .
C11 Mg1 C15A 115.3(3) . .
O1 Mg1 Mg1 39.48(8) . 3_765
O1 Mg1 Mg1 39.40(9) 3_765 3_765
C15B Mg1 Mg1 122.2(3) . 3_765
C11 Mg1 Mg1 123.23(15) . 3_765
C15A Mg1 Mg1 120.0(3) . 3_765
O1 Mg1 K1 73.48(10) . 3_765
O1 Mg1 K1 63.52(10) 3_765 3_765
C15B Mg1 K1 61.0(3) . 3_765
C11 Mg1 K1 171.45(15) . 3_765
C15A Mg1 K1 62.1(3) . 3_765
Mg1 Mg1 K1 61.79(5) 3_765 3_765
O1 Mg1 K1 63.54(10) . .
O1 Mg1 K1 73.45(10) 3_765 .
C15B Mg1 K1 171.5(4) . .
C11 Mg1 K1 61.92(13) . .
C15A Mg1 K1 160.0(3) . .
Mg1 Mg1 K1 61.78(5) 3_765 .
K1 Mg1 K1 123.57(4) 3_765 .
C7 O1 Mg1 130.3(3) . .
C7 O1 Mg1 127.3(3) . 3_765
Mg1 O1 Mg1 101.13(13) . 3_765
C7 O1 K1 116.1(3) . .
Mg1 O1 K1 79.49(10) . .
Mg1 O1 K1 79.44(11) 3_765 .
C7 O1 K1 111.2(3) . 3_765
Mg1 O1 K1 71.15(10) . 3_765
Mg1 O1 K1 71.12(9) 3_765 3_765
K1 O1 K1 132.67(9) . 3_765
C1 N1 C3 110.8(4) . .
C1 N1 C2 109.9(5) . .
C3 N1 C2 109.2(4) . .
C1 N1 K1 103.5(3) . .
C3 N1 K1 111.0(3) . .
C2 N1 K1 112.4(4) . .
C6 N2 C5 109.6(5) . .
C6 N2 C4 112.0(4) . .
C5 N2 C4 108.5(5) . .
C6 N2 K1 104.9(4) . .
C5 N2 K1 113.7(3) . .
C4 N2 K1 108.1(3) . .
N1 C1 H1A 109.5 . .
N1 C1 H1B 109.5 . .
H1A C1 H1B 109.5 . .
N1 C1 H1C 109.5 . .
H1A C1 H1C 109.5 . .
H1B C1 H1C 109.5 . .
N1 C2 H2A 109.5 . .
N1 C2 H2B 109.5 . .
H2A C2 H2B 109.5 . .
N1 C2 H2C 109.5 . .
H2A C2 H2C 109.5 . .
H2B C2 H2C 109.5 . .
N1 C3 C4 115.0(4) . .
N1 C3 H3A 108.5 . .
C4 C3 H3A 108.5 . .
N1 C3 H3B 108.5 . .
C4 C3 H3B 108.5 . .
H3A C3 H3B 107.5 . .
C3 C4 N2 114.8(5) . .
C3 C4 H4A 108.6 . .
N2 C4 H4A 108.6 . .
C3 C4 H4B 108.6 . .
N2 C4 H4B 108.6 . .
H4A C4 H4B 107.5 . .
N2 C5 H5A 109.5 . .
N2 C5 H5B 109.5 . .
H5A C5 H5B 109.5 . .
N2 C5 H5C 109.5 . .
H5A C5 H5C 109.5 . .
H5B C5 H5C 109.5 . .
N2 C6 H6A 109.5 . .
N2 C6 H6B 109.5 . .
H6A C6 H6B 109.5 . .
N2 C6 H6C 109.5 . .
H6A C6 H6C 109.5 . .
H6B C6 H6C 109.5 . .
O1 C7 C8 109.1(4) . .
O1 C7 C10 109.1(4) . .
C8 C7 C10 110.4(5) . .
O1 C7 C9 110.4(4) . .
C8 C7 C9 109.3(5) . .
C10 C7 C9 108.5(4) . .
C7 C8 H8A 109.5 . .
C7 C8 H8B 109.5 . .
H8A C8 H8B 109.5 . .
C7 C8 H8C 109.5 . .
H8A C8 H8C 109.5 . .
H8B C8 H8C 109.5 . .
C7 C9 H9A 109.5 . .
C7 C9 H9B 109.5 . .
H9A C9 H9B 109.5 . .
C7 C9 H9C 109.5 . .
H9A C9 H9C 109.5 . .
H9B C9 H9C 109.5 . .
C7 C10 H10A 109.5 . .
C7 C10 H10B 109.5 . .
H10A C10 H10B 109.5 . .
C7 C10 H10C 109.5 . .
H10A C10 H10C 109.5 . .
H10B C10 H10C 109.5 . .
C12 C11 Mg1 113.0(3) . .
C12 C11 K1 164.0(4) . .
Mg1 C11 K1 77.41(13) . .
C12 C11 H11A 105(2) . .
Mg1 C11 H11A 113(2) . .
K1 C11 H11A 81(2) . .
C12 C11 H11B 103(2) . .
Mg1 C11 H11B 117(2) . .
K1 C11 H11B 61(2) . .
H11A C11 H11B 105(3) . .
C13 C12 C11 116.1(4) . .
C13 C12 H12A 108.3 . .
C11 C12 H12A 108.3 . .
C13 C12 H12B 108.3 . .
C11 C12 H12B 108.3 . .
H12A C12 H12B 107.4 . .
C12 C13 C14 114.6(5) . .
C12 C13 H13A 108.6 . .
C14 C13 H13A 108.6 . .
C12 C13 H13B 108.6 . .
C14 C13 H13B 108.6 . .
H13A C13 H13B 107.6 . .
C13 C14 H14A 109.5 . .
C13 C14 H14B 109.5 . .
H14A C14 H14B 109.5 . .
C13 C14 H14C 109.5 . .
H14A C14 H14C 109.5 . .
H14B C14 H14C 109.5 . .
C16A C15A Mg1 116.3(10) . .
C16A C15A K1 98.5(8) . 3_765
Mg1 C15A K1 76.1(4) . 3_765
C16A C15A H15A 108.2 . .
Mg1 C15A H15A 108.2 . .
K1 C15A H15A 146.4 3_765 .
C16A C15A H15B 108.2 . .
Mg1 C15A H15B 108.2 . .
K1 C15A H15B 43.1 3_765 .
H15A C15A H15B 107.4 . .
C15A C16A C17A 106.1(11) . .
C15A C16A K1 58.4(7) . 3_765
C17A C16A K1 118.1(8) . 3_765
C15A C16A H16A 110.5 . .
C17A C16A H16A 110.5 . .
K1 C16A H16A 131.4 3_765 .
C15A C16A H16B 110.5 . .
C17A C16A H16B 110.5 . .
K1 C16A H16B 52.4 3_765 .
H16A C16A H16B 108.7 . .
C18A C17A C16A 147.2(15) . .
C18A C17A H17A 100.0 . .
C16A C17A H17A 100.0 . .
C18A C17A H17B 100.0 . .
C16A C17A H17B 100.0 . .
H17A C17A H17B 104.2 . .
C16B C15B Mg1 114.6(9) . .
C16B C15B K1 104.6(7) . 3_765
Mg1 C15B K1 78.6(3) . 3_765
C15B C16B C17B 96.8(9) . .
C18A C17B C16B 75.1(9) . .
C17A C18A C17B 17.8(10) . .
C17A C18A H18A 100.5 . .
C17B C18A H18A 85.9 . .
C17A C18A H18B 110.1 . .
C17B C18A H18B 106.2 . .
H18A C18A H18B 109.5 . .
C17A C18A H18C 117.3 . .
C17B C18A H18C 132.9 . .
H18A C18A H18C 109.5 . .
H18B C18A H18C 109.5 . .

loop_
_geom_bond_atom_site_label_1
_geom_bond_atom_site_label_2
_geom_bond_distance
_geom_bond_site_symmetry_2
K1 N1 2.831(4) .
K1 N2 2.835(4) .
K1 C15B 2.934(10) 3_765
K1 C11 2.974(5) .
K1 O1 2.995(3) .
K1 C15A 2.996(12) 3_765
K1 Mg1 3.2898(16) 3_765
K1 Mg1 3.2898(17) .
K1 O1 3.333(3) 3_765
K1 C16A 3.477(14) 3_765
K1 H11A 2.97(4) .
K1 H11B 2.65(4) .
Mg1 O1 2.012(3) .
Mg1 O1 2.016(3) 3_765
Mg1 C15B 2.174(11) .
Mg1 C11 2.197(5) .
Mg1 C15A 2.257(13) .
Mg1 Mg1 3.111(3) 3_765
Mg1 K1 3.2898(16) 3_765
O1 C7 1.418(5) .
O1 Mg1 2.016(3) 3_765
O1 K1 3.333(3) 3_765
N1 C1 1.449(6) .
N1 C3 1.468(6) .
N1 C2 1.474(7) .
N2 C6 1.444(7) .
N2 C5 1.459(7) .
N2 C4 1.477(6) .
C1 H1A 0.9800 .
C1 H1B 0.9800 .
C1 H1C 0.9800 .
C2 H2A 0.9800 .
C2 H2B 0.9800 .
C2 H2C 0.9800 .
C3 C4 1.475(7) .
C3 H3A 0.9900 .
C3 H3B 0.9900 .
C4 H4A 0.9900 .
C4 H4B 0.9900 .
C5 H5A 0.9800 .
C5 H5B 0.9800 .
C5 H5C 0.9800 .
C6 H6A 0.9800 .
C6 H6B 0.9800 .
C6 H6C 0.9800 .
C7 C8 1.515(6) .
C7 C10 1.518(8) .
C7 C9 1.518(7) .
C8 H8A 0.9800 .
C8 H8B 0.9800 .
C8 H8C 0.9800 .
C9 H9A 0.9800 .
C9 H9B 0.9800 .
C9 H9C 0.9800 .
C10 H10A 0.9800 .
C10 H10B 0.9800 .
C10 H10C 0.9800 .
C11 C12 1.528(6) .
C11 H11A 0.92(4) .
C11 H11B 0.95(4) .
C12 C13 1.528(6) .
C12 H12A 0.9900 .
C12 H12B 0.9900 .
C13 C14 1.530(7) .
C13 H13A 0.9900 .
C13 H13B 0.9900 .
C14 H14A 0.9800 .
C14 H14B 0.9800 .
C14 H14C 0.9800 .
C15A C16A 1.375(16) .
C15A K1 2.996(12) 3_765
C15A H15A 0.9900 .
C15A H15B 0.9900 .
C16A C17A 1.72(2) .
C16A K1 3.477(14) 3_765
C16A H16A 0.9900 .
C16A H16B 0.9900 .
C17A C18A 1.235(16) .
C17A H17A 0.9900 .
C17A H17B 0.9900 .
C15B C16B 1.649(18) .
C15B K1 2.934(10) 3_765
C16B C17B 1.92(2) .
C17B C18A 1.70(2) .
C18A H18A 0.9800 .
C18A H18B 0.9800 .
C18A H18C 0.9800 .

loop_
_geom_torsion_atom_site_label_1
_geom_torsion_atom_site_label_2
_geom_torsion_atom_site_label_3
_geom_torsion_atom_site_label_4
_geom_torsion
_geom_torsion_site_symmetry_1
_geom_torsion_site_symmetry_4
N1 K1 Mg1 O1 83.84(15) . .
N2 K1 Mg1 O1 -170.34(17) . .
C15B K1 Mg1 O1 -39.2(3) 3_765 .
C11 K1 Mg1 O1 142.99(19) . .
C15A K1 Mg1 O1 -59.4(3) 3_765 .
Mg1 K1 Mg1 O1 -44.65(9) 3_765 .
O1 K1 Mg1 O1 -85.59(13) 3_765 .
C16A K1 Mg1 O1 -41.7(2) 3_765 .
N1 K1 Mg1 O1 169.42(15) . 3_765
N2 K1 Mg1 O1 -84.75(17) . 3_765
C15B K1 Mg1 O1 46.4(3) 3_765 3_765
C11 K1 Mg1 O1 -131.42(19) . 3_765
O1 K1 Mg1 O1 85.59(13) . 3_765
C15A K1 Mg1 O1 26.2(3) 3_765 3_765
Mg1 K1 Mg1 O1 40.94(9) 3_765 3_765
C16A K1 Mg1 O1 43.9(2) 3_765 3_765
N1 K1 Mg1 C15B -111.2(19) . .
N2 K1 Mg1 C15B -5.4(19) . .
C15B K1 Mg1 C15B 125.7(17) 3_765 .
C11 K1 Mg1 C15B -52.1(19) . .
O1 K1 Mg1 C15B 164.9(19) . .
C15A K1 Mg1 C15B 105.5(18) 3_765 .
Mg1 K1 Mg1 C15B 120.3(19) 3_765 .
O1 K1 Mg1 C15B 79.3(19) 3_765 .
C16A K1 Mg1 C15B 123.2(19) 3_765 .
N1 K1 Mg1 C11 -59.2(2) . .
N2 K1 Mg1 C11 46.7(2) . .
C15B K1 Mg1 C11 177.8(3) 3_765 .
O1 K1 Mg1 C11 -142.99(19) . .
C15A K1 Mg1 C11 157.6(3) 3_765 .
Mg1 K1 Mg1 C11 172.36(18) 3_765 .
O1 K1 Mg1 C11 131.42(19) 3_765 .
C16A K1 Mg1 C11 175.3(3) 3_765 .
N1 K1 Mg1 C15A 27.9(9) . .
N2 K1 Mg1 C15A 133.7(9) . .
C15B K1 Mg1 C15A -95.1(9) 3_765 .
C11 K1 Mg1 C15A 87.1(9) . .
O1 K1 Mg1 C15A -55.9(9) . .
C15A K1 Mg1 C15A -115.3(8) 3_765 .
Mg1 K1 Mg1 C15A -100.6(9) 3_765 .
O1 K1 Mg1 C15A -141.5(9) 3_765 .
C16A K1 Mg1 C15A -97.7(9) 3_765 .
N1 K1 Mg1 Mg1 128.49(13) . 3_765
N2 K1 Mg1 Mg1 -125.69(15) . 3_765
C15B K1 Mg1 Mg1 5.4(3) 3_765 3_765
C11 K1 Mg1 Mg1 -172.36(18) . 3_765
O1 K1 Mg1 Mg1 44.65(9) . 3_765
C15A K1 Mg1 Mg1 -14.7(3) 3_765 3_765
O1 K1 Mg1 Mg1 -40.94(9) 3_765 3_765
C16A K1 Mg1 Mg1 2.9(2) 3_765 3_765
N1 K1 Mg1 K1 128.49(13) . 3_765
N2 K1 Mg1 K1 -125.69(15) . 3_765
C15B K1 Mg1 K1 5.4(3) 3_765 3_765
C11 K1 Mg1 K1 -172.36(18) . 3_765
O1 K1 Mg1 K1 44.65(9) . 3_765
C15A K1 Mg1 K1 -14.7(3) 3_765 3_765
Mg1 K1 Mg1 K1 0.0 3_765 3_765
O1 K1 Mg1 K1 -40.94(9) 3_765 3_765
C16A K1 Mg1 K1 2.9(2) 3_765 3_765
O1 Mg1 O1 C7 167.7(4) 3_765 .
C15B Mg1 O1 C7 67.3(5) . .
C11 Mg1 O1 C7 -79.6(4) . .
C15A Mg1 O1 C7 47.6(5) . .
Mg1 Mg1 O1 C7 167.7(4) 3_765 .
K1 Mg1 O1 C7 102.3(4) 3_765 .
K1 Mg1 O1 C7 -115.4(4) . .
O1 Mg1 O1 Mg1 0.0 3_765 3_765
C15B Mg1 O1 Mg1 -100.4(4) . 3_765
C11 Mg1 O1 Mg1 112.8(2) . 3_765
C15A Mg1 O1 Mg1 -120.1(3) . 3_765
K1 Mg1 O1 Mg1 -65.44(11) 3_765 3_765
K1 Mg1 O1 Mg1 76.92(12) . 3_765
O1 Mg1 O1 K1 -76.92(12) 3_765 .
C15B Mg1 O1 K1 -177.3(4) . .
C11 Mg1 O1 K1 35.84(18) . .
C15A Mg1 O1 K1 163.0(3) . .
Mg1 Mg1 O1 K1 -76.92(12) 3_765 .
K1 Mg1 O1 K1 -142.36(6) 3_765 .
O1 Mg1 O1 K1 65.44(11) 3_765 3_765
C15B Mg1 O1 K1 -35.0(4) . 3_765
C11 Mg1 O1 K1 178.19(17) . 3_765
C15A Mg1 O1 K1 -54.6(3) . 3_765
Mg1 Mg1 O1 K1 65.44(11) 3_765 3_765
K1 Mg1 O1 K1 142.36(6) . 3_765
N1 K1 O1 C7 5.5(3) . .
N2 K1 O1 C7 -157.2(11) . .
C15B K1 O1 C7 -92.6(4) 3_765 .
C11 K1 O1 C7 105.7(3) . .
C15A K1 O1 C7 -111.5(4) 3_765 .
Mg1 K1 O1 C7 -126.5(3) 3_765 .
Mg1 K1 O1 C7 130.0(3) . .
O1 K1 O1 C7 -178.2(4) 3_765 .
C16A K1 O1 C7 -88.8(3) 3_765 .
N1 K1 O1 Mg1 -124.42(13) . .
N2 K1 O1 Mg1 72.9(11) . .
C15B K1 O1 Mg1 137.4(3) 3_765 .
C11 K1 O1 Mg1 -24.22(13) . .
C15A K1 O1 Mg1 118.5(2) 3_765 .
Mg1 K1 O1 Mg1 103.54(12) 3_765 .
O1 K1 O1 Mg1 51.83(10) 3_765 .
C16A K1 O1 Mg1 141.2(2) 3_765 .
N1 K1 O1 Mg1 132.04(13) . 3_765
N2 K1 O1 Mg1 -30.7(11) . 3_765
C15B K1 O1 Mg1 33.9(3) 3_765 3_765
C11 K1 O1 Mg1 -127.77(14) . 3_765
C15A K1 O1 Mg1 15.0(2) 3_765 3_765
Mg1 K1 O1 Mg1 -103.54(12) . 3_765
O1 K1 O1 Mg1 -51.72(9) 3_765 3_765
C16A K1 O1 Mg1 37.7(2) 3_765 3_765
N1 K1 O1 K1 -176.24(14) . 3_765
N2 K1 O1 K1 21.0(11) . 3_765
C15B K1 O1 K1 85.6(3) 3_765 3_765
C11 K1 O1 K1 -76.05(16) . 3_765
C15A K1 O1 K1 66.7(3) 3_765 3_765
Mg1 K1 O1 K1 51.72(9) 3_765 3_765
Mg1 K1 O1 K1 -51.83(10) . 3_765
O1 K1 O1 K1 0.0 3_765 3_765
C16A K1 O1 K1 89.4(2) 3_765 3_765
N2 K1 N1 C1 110.5(4) . .
C15B K1 N1 C1 7.3(4) 3_765 .
C11 K1 N1 C1 -147.5(3) . .
O1 K1 N1 C1 -67.4(4) . .
C15A K1 N1 C1 25.0(5) 3_765 .
Mg1 K1 N1 C1 -24.1(4) 3_765 .
Mg1 K1 N1 C1 -111.7(3) . .
O1 K1 N1 C1 -80.8(6) 3_765 .
C16A K1 N1 C1 18.4(4) 3_765 .
N2 K1 N1 C3 -8.4(3) . .
C15B K1 N1 C3 -111.6(4) 3_765 .
C11 K1 N1 C3 93.5(4) . .
O1 K1 N1 C3 173.7(3) . .
C15A K1 N1 C3 -93.9(4) 3_765 .
Mg1 K1 N1 C3 -143.1(3) 3_765 .
Mg1 K1 N1 C3 129.4(3) . .
O1 K1 N1 C3 160.3(4) 3_765 .
C16A K1 N1 C3 -100.5(4) 3_765 .
N2 K1 N1 C2 -131.0(4) . .
C15B K1 N1 C2 125.8(4) 3_765 .
C11 K1 N1 C2 -29.0(4) . .
O1 K1 N1 C2 51.1(4) . .
C15A K1 N1 C2 143.5(4) 3_765 .
Mg1 K1 N1 C2 94.4(4) 3_765 .
Mg1 K1 N1 C2 6.8(4) . .
O1 K1 N1 C2 37.7(7) 3_765 .
C16A K1 N1 C2 136.9(4) 3_765 .
N1 K1 N2 C6 100.3(3) . .
C15B K1 N2 C6 -158.4(4) 3_765 .
C11 K1 N2 C6 -0.9(4) . .
O1 K1 N2 C6 -96.0(11) . .
C15A K1 N2 C6 -140.8(4) 3_765 .
Mg1 K1 N2 C6 -123.0(3) 3_765 .
Mg1 K1 N2 C6 -30.7(4) . .
O1 K1 N2 C6 -76.8(3) 3_765 .
C16A K1 N2 C6 -163.7(4) 3_765 .
N1 K1 N2 C5 -139.9(5) . .
C15B K1 N2 C5 -38.6(5) 3_765 .
C11 K1 N2 C5 118.9(4) . .
O1 K1 N2 C5 23.8(13) . .
C15A K1 N2 C5 -21.0(5) 3_765 .
Mg1 K1 N2 C5 -3.2(5) 3_765 .
Mg1 K1 N2 C5 89.0(4) . .
O1 K1 N2 C5 43.0(5) 3_765 .
C16A K1 N2 C5 -44.0(5) 3_765 .
N1 K1 N2 C4 -19.3(3) . .
C15B K1 N2 C4 82.0(4) 3_765 .
C11 K1 N2 C4 -120.5(3) . .
O1 K1 N2 C4 144.4(10) . .
C15A K1 N2 C4 99.6(4) 3_765 .
Mg1 K1 N2 C4 117.4(3) 3_765 .
Mg1 K1 N2 C4 -150.4(3) . .
O1 K1 N2 C4 163.6(3) 3_765 .
C16A K1 N2 C4 76.6(4) 3_765 .
C1 N1 C3 C4 -76.9(6) . .
C2 N1 C3 C4 161.9(5) . .
K1 N1 C3 C4 37.5(5) . .
N1 C3 C4 N2 -62.3(6) . .
C6 N2 C4 C3 -66.3(6) . .
C5 N2 C4 C3 172.5(4) . .
K1 N2 C4 C3 48.8(5) . .
Mg1 O1 C7 C8 37.4(6) . .
Mg1 O1 C7 C8 -157.8(4) 3_765 .
K1 O1 C7 C8 -61.1(5) . .
K1 O1 C7 C8 120.3(4) 3_765 .
Mg1 O1 C7 C10 158.2(3) . .
Mg1 O1 C7 C10 -37.1(5) 3_765 .
K1 O1 C7 C10 59.6(4) . .
K1 O1 C7 C10 -119.0(4) 3_765 .
Mg1 O1 C7 C9 -82.7(5) . .
Mg1 O1 C7 C9 82.0(5) 3_765 .
K1 O1 C7 C9 178.7(3) . .
K1 O1 C7 C9 0.1(5) 3_765 .
O1 Mg1 C11 C12 156.4(3) . .
O1 Mg1 C11 C12 -114.6(3) 3_765 .
C15B Mg1 C11 C12 5.6(6) . .
C15A Mg1 C11 C12 35.0(5) . .
Mg1 Mg1 C11 C12 -159.1(3) 3_765 .
K1 Mg1 C11 C12 -35.4(13) 3_765 .
K1 Mg1 C11 C12 -167.2(4) . .
O1 Mg1 C11 K1 -36.45(17) . .
O1 Mg1 C11 K1 52.59(17) 3_765 .
C15B Mg1 C11 K1 172.8(4) . .
C15A Mg1 C11 K1 -157.8(4) . .
Mg1 Mg1 C11 K1 8.05(19) 3_765 .
K1 Mg1 C11 K1 131.8(10) 3_765 .
N1 K1 C11 C12 -87.5(12) . .
N2 K1 C11 C12 -18.9(12) . .
C15B K1 C11 C12 129.0(12) 3_765 .
O1 K1 C11 C12 154.4(12) . .
C15A K1 C11 C12 101.3(12) 3_765 .
Mg1 K1 C11 C12 125.8(12) 3_765 .
Mg1 K1 C11 C12 132.2(12) . .
O1 K1 C11 C12 104.3(12) 3_765 .
C16A K1 C11 C12 122.9(12) 3_765 .
N1 K1 C11 Mg1 140.30(14) . .
N2 K1 C11 Mg1 -151.10(14) . .
C15B K1 C11 Mg1 -3.2(5) 3_765 .
O1 K1 C11 Mg1 22.25(12) . .
C15A K1 C11 Mg1 -30.9(4) 3_765 .
Mg1 K1 C11 Mg1 -6.41(15) 3_765 .
O1 K1 C11 Mg1 -27.87(11) 3_765 .
C16A K1 C11 Mg1 -9.3(6) 3_765 .
Mg1 C11 C12 C13 -178.4(3) . .
K1 C11 C12 C13 53.3(13) . .
C11 C12 C13 C14 -175.9(5) . .
O1 Mg1 C15A C16A 155.0(9) . .
O1 Mg1 C15A C16A 69.4(10) 3_765 .
C15B Mg1 C15A C16A 12.6(9) . .
C11 Mg1 C15A C16A -78.1(10) . .
Mg1 Mg1 C15A C16A 115.5(9) 3_765 .
K1 Mg1 C15A C16A 92.8(10) 3_765 .
K1 Mg1 C15A C16A -155.1(7) . .
O1 Mg1 C15A K1 62.2(2) . 3_765
O1 Mg1 C15A K1 -23.4(4) 3_765 3_765
C15B Mg1 C15A K1 -80.2(9) . 3_765
C11 Mg1 C15A K1 -170.89(17) . 3_765
Mg1 Mg1 C15A K1 22.8(3) 3_765 3_765
K1 Mg1 C15A K1 112.1(8) . 3_765
Mg1 C15A C16A C17A 167.9(8) . .
K1 C15A C16A C17A -113.4(9) 3_765 .
Mg1 C15A C16A K1 -78.7(7) . 3_765
C15A C16A C17A C18A -23(3) . .
K1 C16A C17A C18A -86(3) 3_765 .
O1 Mg1 C15B C16B -62.1(7) . .
O1 Mg1 C15B C16B -148.7(7) 3_765 .
C11 Mg1 C15B C16B 85.4(8) . .
C15A Mg1 C15B C16B -16.1(9) . .
Mg1 Mg1 C15B C16B -109.8(6) 3_765 .
K1 Mg1 C15B C16B -101.0(8) 3_765 .
K1 Mg1 C15B C16B 134.3(18) . .
O1 Mg1 C15B K1 38.9(4) . 3_765
O1 Mg1 C15B K1 -47.6(3) 3_765 3_765
C11 Mg1 C15B K1 -173.60(18) . 3_765
C15A Mg1 C15B K1 84.9(9) . 3_765
Mg1 Mg1 C15B K1 -8.7(4) 3_765 3_765
K1 Mg1 C15B K1 -124.6(17) . 3_765
Mg1 C15B C16B C17B 174.7(7) . .
K1 C15B C16B C17B 90.7(8) 3_765 .
C15B C16B C17B C18A 170.1(9) . .
C16A C17A C18A C17B 141(6) . .
C16B C17B C18A C17A -37(4) . .
